data_2014622
loop_
_publ_author_name
'Dale, Sophie H.'
'Elsegood, Mark R. J.'
'Holmes, Kathryn E.'
'Kelly, Paul F.'

_publ_section_title
;
 The effect of hydrogen-bonding anions on the structure of
 metal--sulfimide complexes
;
_journal_issue 1
_journal_name_full 'Acta Crystallographica Section C'
_journal_page_first m34
_journal_page_last m39
_journal_paper_doi 10.1107/S0108270104029051
_journal_volume 61
_journal_year 2005
_chemical_formula_iupac '[Co (C12 H11 N S)6] I2, C12 H11 N S, 2C2 H3 N'
_chemical_formula_moiety 'C72 H66 Co N6 S6 2+, 2I -, C12 H11 N S, 2C2 H3 N'
_chemical_formula_sum 'C88 H83 Co I2 N9 S7'
_chemical_formula_weight 1803.86
_chemical_name_systematic
;
Hexakis(S,S-diphenylsulfimide)cobalt(II) diiodide diphenylsulfimide
acetonitrile disolvate
;
_space_group_IT_number 2
_symmetry_cell_setting triclinic
_symmetry_space_group_name_Hall '-P 1'
_symmetry_space_group_name_H-M 'P -1'
_atom_sites_solution_hydrogens 'placed geometrically except NH which were refined with restraints'
_atom_sites_solution_primary direct
_atom_sites_solution_secondary difmap
_audit_creation_method SHELXL-97
_cell_angle_alpha 73.557(2)
_cell_angle_beta 87.490(2)
_cell_angle_gamma 78.807(2)
_cell_formula_units_Z 2
_cell_length_a 13.0776(6)
_cell_length_b 15.1667(7)
_cell_length_c 22.4675(11)
_cell_measurement_reflns_used 49288
_cell_measurement_temperature 150(2)
_cell_measurement_theta_max 28.53
_cell_measurement_theta_min 2.30
_cell_volume 4192.4(3)
_computing_cell_refinement 'SAINT (Bruker, 2001)'
_computing_data_collection 'SMART (Bruker, 2001)'
_computing_data_reduction SAINT
_computing_molecular_graphics SHELXTL
_computing_publication_material 'SHELXTL and local programs'
_computing_structure_refinement SHELXTL
_computing_structure_solution 'SHELXTL (Sheldrick, 2000)'
_diffrn_ambient_temperature 150(2)
_diffrn_measured_fraction_theta_full 0.995
_diffrn_measured_fraction_theta_max 0.883
_diffrn_measurement_device_type 'Bruker SMART 1000 CCD diffractometer'
_diffrn_measurement_method '\w rotation with narrow frames'
_diffrn_radiation_monochromator graphite
_diffrn_radiation_source 'sealed tube'
_diffrn_radiation_type MoK\a
_diffrn_radiation_wavelength 0.71073
_diffrn_reflns_av_R_equivalents 0.0274
_diffrn_reflns_av_sigmaI/netI 0.0511
_diffrn_reflns_limit_h_max 17
_diffrn_reflns_limit_h_min -17
_diffrn_reflns_limit_k_max 19
_diffrn_reflns_limit_k_min -20
_diffrn_reflns_limit_l_max 30
_diffrn_reflns_limit_l_min -30
_diffrn_reflns_number 49288
_diffrn_reflns_theta_full 26.00
_diffrn_reflns_theta_max 28.96
_diffrn_reflns_theta_min 1.84
_diffrn_standards_decay_% 0
_diffrn_standards_number 0
_exptl_absorpt_coefficient_mu 1.166
_exptl_absorpt_correction_T_max 0.933
_exptl_absorpt_correction_T_min 0.818
_exptl_absorpt_correction_type multi-scan
_exptl_absorpt_process_details '(SADABS; Sheldrick, 2003)'
_exptl_crystal_colour pink
_exptl_crystal_density_diffrn 1.429
_exptl_crystal_density_method 'not measured'
_exptl_crystal_description block
_exptl_crystal_F_000 1838
_exptl_crystal_size_max 0.18
_exptl_crystal_size_mid 0.11
_exptl_crystal_size_min 0.06
_refine_diff_density_max 0.64
_refine_diff_density_min -0.34
_refine_ls_extinction_method none
_refine_ls_goodness_of_fit_ref 0.893
_refine_ls_hydrogen_treatment mixed
_refine_ls_matrix_type full
_refine_ls_number_parameters 987
_refine_ls_number_reflns 19601
_refine_ls_number_restraints 0
_refine_ls_restrained_S_all 0.893
_refine_ls_R_factor_all 0.0614
_refine_ls_R_factor_gt 0.0302
_refine_ls_shift/su_max 0.003
_refine_ls_shift/su_mean 0.000
_refine_ls_structure_factor_coef Fsqd
_refine_ls_weighting_details 'calc w=1/[\s^2^(Fo^2^)+(0.0244P)^2^] where P=(Fo^2^+2Fc^2^)/3'
_refine_ls_weighting_scheme calc
_refine_ls_wR_factor_gt 0.0562
_refine_ls_wR_factor_ref 0.0638
_reflns_number_gt 12795
_reflns_number_total 19601
_reflns_threshold_expression I>2\s(I)
_cod_data_source_file bm1594.cif
_cod_data_source_block I
_cod_depositor_comments
;
The following automatic conversions were performed:
'_geom_bond_publ_flag' value 'Y' changed to 'y' according to
'/home/saulius/struct/CIF-dictionaries/cif_core.dic' dictionary named
'cif_core.dic' version 2.4.1 from 2010-06-29 (6 times).

Automatic conversion script
Id: cif_fix_enum 1527 2010-12-29 10:47:43Z saulius 

The following automatic conversions were performed:

'_geom_bond_publ_flag' value 'Y' changed to 'y' according to
/home/saulius/struct/CIF-dictionaries/cif_core.dic dictionary named
'cif_core.dic' version 2.4.1 from 2010-06-29 (6
times).

'_geom_angle_publ_flag' value 'Y' changed to 'y' according
to /home/saulius/struct/CIF-dictionaries/cif_core.dic dictionary
named 'cif_core.dic' version 2.4.1 from 2010-06-29 (15 times).

Automatic conversion script
Id: cif_fix_values 1715 2011-07-08 13:25:40Z adriana 
;
_cod_original_cell_volume 4192.5(3)
_cod_database_code 2014622
_cod_database_fobs_code 2014622

loop_
_symmetry_equiv_pos_as_xyz
'x, y, z'
'-x, -y, -z'

loop_
_atom_site_label
_atom_site_fract_x
_atom_site_fract_y
_atom_site_fract_z
_atom_site_U_iso_or_equiv
_atom_site_adp_type
_atom_site_calc_flag
_atom_site_refinement_flags
_atom_site_occupancy
_atom_site_disorder_assembly
_atom_site_disorder_group
_atom_site_type_symbol
I1 1.079886(12) 0.551999(11) 0.269873(8) 0.02930(5) Uani d . 1 . . I
I2 0.423016(13) 0.961543(11) 0.233693(8) 0.03237(5) Uani d . 1 . . I
Co1 0.75069(2) 0.75509(2) 0.251517(15) 0.01667(6) Uani d . 1 . . Co
N1 0.78181(15) 0.60466(13) 0.27969(9) 0.0226(5) Uani d . 1 . . N
H1A 0.8421(18) 0.5796(16) 0.2843(11) 0.027 Uiso d . 1 . . H
S1 0.70815(4) 0.53517(4) 0.27689(3) 0.02112(13) Uani d . 1 . . S
C1 0.72663(19) 0.43831(15) 0.34606(11) 0.0237(5) Uani d . 1 . . C
C2 0.6392(2) 0.41314(17) 0.37786(12) 0.0318(6) Uani d . 1 . . C
H2 0.5715 0.4454 0.3626 0.038 Uiso calc R 1 . . H
C3 0.6512(3) 0.34017(19) 0.43241(13) 0.0434(8) Uani d . 1 . . C
H3 0.5916 0.3213 0.4542 0.052 Uiso calc R 1 . . H
C4 0.7494(3) 0.29537(19) 0.45481(13) 0.0493(9) Uani d . 1 . . C
H4 0.7573 0.2464 0.4925 0.059 Uiso calc R 1 . . H
C5 0.8367(2) 0.32085(19) 0.42301(14) 0.0471(8) Uani d . 1 . . C
H5 0.9043 0.2890 0.4386 0.057 Uiso calc R 1 . . H
C6 0.8256(2) 0.39324(17) 0.36818(12) 0.0360(7) Uani d . 1 . . C
H6 0.8853 0.4115 0.3462 0.043 Uiso calc R 1 . . H
C7 0.75808(18) 0.46968(15) 0.22271(11) 0.0235(5) Uani d . 1 . . C
C8 0.7095(2) 0.39883(17) 0.21663(12) 0.0331(6) Uani d . 1 . . C
H8 0.6510 0.3840 0.2414 0.040 Uiso calc R 1 . . H
C9 0.7471(2) 0.35030(18) 0.17429(13) 0.0426(7) Uani d . 1 . . C
H9 0.7139 0.3022 0.1696 0.051 Uiso calc R 1 . . H
C10 0.8318(2) 0.3710(2) 0.13912(13) 0.0497(8) Uani d . 1 . . C
H10 0.8578 0.3368 0.1104 0.060 Uiso calc R 1 . . H
C11 0.8797(3) 0.4420(2) 0.14531(14) 0.0581(10) Uani d . 1 . . C
H11 0.9389 0.4559 0.1211 0.070 Uiso calc R 1 . . H
C12 0.8414(2) 0.49274(19) 0.18670(12) 0.0389(7) Uani d . 1 . . C
H12 0.8726 0.5428 0.1901 0.047 Uiso calc R 1 . . H
N2 0.87840(15) 0.74117(13) 0.31391(9) 0.0229(5) Uani d . 1 . . N
H2A 0.9263(18) 0.7007(16) 0.3153(11) 0.027 Uiso d . 1 . . H
S2 0.87493(5) 0.77682(4) 0.37357(3) 0.02192(13) Uani d . 1 . . S
C13 0.99514(19) 0.81387(16) 0.38200(11) 0.0261(6) Uani d . 1 . . C
C14 1.0884(2) 0.77220(18) 0.36223(12) 0.0330(6) Uani d . 1 . . C
H14 1.0916 0.7206 0.3457 0.040 Uiso calc R 1 . . H
C15 1.1780(2) 0.8067(2) 0.36685(12) 0.0421(7) Uani d . 1 . . C
H15 1.2429 0.7788 0.3533 0.051 Uiso calc R 1 . . H
C16 1.1723(2) 0.8815(2) 0.39105(14) 0.0483(8) Uani d . 1 . . C
H16 1.2333 0.9058 0.3931 0.058 Uiso calc R 1 . . H
C17 1.0790(2) 0.9217(2) 0.41236(15) 0.0538(9) Uani d . 1 . . C
H17 1.0768 0.9713 0.4307 0.065 Uiso calc R 1 . . H
C18 0.9883(2) 0.88928(18) 0.40696(13) 0.0428(7) Uani d . 1 . . C
H18 0.9233 0.9178 0.4199 0.051 Uiso calc R 1 . . H
C19 0.88432(17) 0.67963(16) 0.44313(10) 0.0238(5) Uani d . 1 . . C
C20 0.89475(19) 0.69319(19) 0.50118(12) 0.0324(6) Uani d . 1 . . C
H20 0.9030 0.7524 0.5047 0.039 Uiso calc R 1 . . H
C21 0.89293(19) 0.6187(2) 0.55392(12) 0.0373(7) Uani d . 1 . . C
H21 0.9007 0.6268 0.5938 0.045 Uiso calc R 1 . . H
C22 0.87992(19) 0.53324(19) 0.54883(12) 0.0354(7) Uani d . 1 . . C
H22 0.8798 0.4826 0.5852 0.042 Uiso calc R 1 . . H
C23 0.86698(18) 0.52049(18) 0.49131(12) 0.0320(6) Uani d . 1 . . C
H23 0.8565 0.4617 0.4882 0.038 Uiso calc R 1 . . H
C24 0.86931(17) 0.59430(16) 0.43779(11) 0.0260(6) Uani d . 1 . . C
H24 0.8607 0.5861 0.3981 0.031 Uiso calc R 1 . . H
N3 0.86842(15) 0.74313(13) 0.18487(9) 0.0215(5) Uani d . 1 . . N
H3A 0.9203(18) 0.7038(16) 0.1955(11) 0.026 Uiso d . 1 . . H
S3 0.88835(4) 0.81500(4) 0.12140(3) 0.01893(12) Uani d . 1 . . S
C25 1.00688(17) 0.85737(15) 0.12659(11) 0.0200(5) Uani d . 1 . . C
C26 1.04848(18) 0.90879(16) 0.07313(11) 0.0270(6) Uani d . 1 . . C
H26 1.0206 0.9150 0.0335 0.032 Uiso calc R 1 . . H
C27 1.13159(19) 0.95100(17) 0.07843(12) 0.0326(6) Uani d . 1 . . C
H27 1.1604 0.9871 0.0423 0.039 Uiso calc R 1 . . H
C28 1.1724(2) 0.94060(17) 0.13626(12) 0.0334(6) Uani d . 1 . . C
H28 1.2289 0.9700 0.1397 0.040 Uiso calc R 1 . . H
C29 1.13133(19) 0.88746(17) 0.18927(12) 0.0325(6) Uani d . 1 . . C
H29 1.1607 0.8793 0.2288 0.039 Uiso calc R 1 . . H
C30 1.04717(18) 0.84607(16) 0.18456(11) 0.0246(5) Uani d . 1 . . C
H30 1.0179 0.8106 0.2207 0.030 Uiso calc R 1 . . H
C31 0.92745(17) 0.75186(15) 0.06516(10) 0.0191(5) Uani d . 1 . . C
C32 1.00546(19) 0.67280(16) 0.07798(11) 0.0273(6) Uani d . 1 . . C
H32 1.0462 0.6555 0.1149 0.033 Uiso calc R 1 . . H
C33 1.0236(2) 0.61903(17) 0.03649(12) 0.0347(6) Uani d . 1 . . C
H33 1.0771 0.5648 0.0448 0.042 Uiso calc R 1 . . H
C34 0.9634(2) 0.64490(19) -0.01712(13) 0.0397(7) Uani d . 1 . . C
H34 0.9748 0.6074 -0.0451 0.048 Uiso calc R 1 . . H
C35 0.8875(2) 0.7240(2) -0.03013(12) 0.0388(7) Uani d . 1 . . C
H35 0.8480 0.7419 -0.0675 0.047 Uiso calc R 1 . . H
C36 0.86814(18) 0.77841(17) 0.01113(11) 0.0279(6) Uani d . 1 . . C
H36 0.8150 0.8330 0.0024 0.034 Uiso calc R 1 . . H
N4 0.63392(15) 0.76931(13) 0.31970(9) 0.0214(5) Uani d . 1 . . N
H4A 0.5841(18) 0.8095(15) 0.3082(11) 0.026 Uiso d . 1 . . H
S4 0.61435(4) 0.69340(4) 0.38111(3) 0.01968(13) Uani d . 1 . . S
C37 0.57007(17) 0.75098(16) 0.43989(10) 0.0212(5) Uani d . 1 . . C
C38 0.49092(19) 0.82937(16) 0.42818(11) 0.0281(6) Uani d . 1 . . C
H38 0.4545 0.8513 0.3895 0.034 Uiso calc R 1 . . H
C39 0.4657(2) 0.87521(18) 0.47369(12) 0.0361(7) Uani d . 1 . . C
H39 0.4119 0.9292 0.4662 0.043 Uiso calc R 1 . . H
C40 0.5186(2) 0.84257(19) 0.52987(13) 0.0365(7) Uani d . 1 . . C
H40 0.5007 0.8743 0.5608 0.044 Uiso calc R 1 . . H
C41 0.5967(2) 0.76493(19) 0.54153(12) 0.0356(6) Uani d . 1 . . C
H41 0.6324 0.7430 0.5804 0.043 Uiso calc R 1 . . H
C42 0.62361(18) 0.71811(17) 0.49608(11) 0.0270(6) Uani d . 1 . . C
H42 0.6779 0.6645 0.5036 0.032 Uiso calc R 1 . . H
C43 0.49848(17) 0.64915(15) 0.37330(11) 0.0204(5) Uani d . 1 . . C
C44 0.45455(18) 0.59657(16) 0.42579(11) 0.0287(6) Uani d . 1 . . C
H44 0.4809 0.5888 0.4661 0.034 Uiso calc R 1 . . H
C45 0.3719(2) 0.55583(18) 0.41821(12) 0.0349(7) Uani d . 1 . . C
H45 0.3412 0.5199 0.4536 0.042 Uiso calc R 1 . . H
C46 0.3336(2) 0.56693(18) 0.35967(13) 0.0343(7) Uani d . 1 . . C
H46 0.2771 0.5383 0.3550 0.041 Uiso calc R 1 . . H
C47 0.3771(2) 0.61942(18) 0.30795(12) 0.0338(6) Uani d . 1 . . C
H47 0.3500 0.6273 0.2678 0.041 Uiso calc R 1 . . H
C48 0.46088(18) 0.66108(16) 0.31431(11) 0.0262(6) Uani d . 1 . . C
H48 0.4915 0.6969 0.2788 0.031 Uiso calc R 1 . . H
N5 0.62227(15) 0.76653(13) 0.19181(9) 0.0222(5) Uani d . 1 . . N
H5A 0.5744(18) 0.8104(15) 0.1887(11) 0.027 Uiso d . 1 . . H
S5 0.62370(5) 0.72650(4) 0.13421(3) 0.02145(13) Uani d . 1 . . S
C49 0.61202(17) 0.82117(16) 0.06350(10) 0.0221(5) Uani d . 1 . . C
C50 0.63294(17) 0.90619(16) 0.06546(11) 0.0242(5) Uani d . 1 . . C
H50 0.6465 0.9163 0.1040 0.029 Uiso calc R 1 . . H
C51 0.63394(17) 0.97701(17) 0.01014(12) 0.0286(6) Uani d . 1 . . C
H51 0.6482 1.0358 0.0109 0.034 Uiso calc R 1 . . H
C52 0.61411(18) 0.96171(18) -0.04584(12) 0.0329(6) Uani d . 1 . . C
H52 0.6145 1.0101 -0.0834 0.039 Uiso calc R 1 . . H
C53 0.59383(19) 0.87621(19) -0.04712(11) 0.0331(6) Uani d . 1 . . C
H53 0.5809 0.8660 -0.0857 0.040 Uiso calc R 1 . . H
C54 0.59214(18) 0.80549(18) 0.00727(11) 0.0292(6) Uani d . 1 . . C
H54 0.5776 0.7469 0.0063 0.035 Uiso calc R 1 . . H
C55 0.50372(18) 0.68799(16) 0.12955(10) 0.0232(5) Uani d . 1 . . C
C56 0.4075(2) 0.74582(17) 0.12971(12) 0.0335(6) Uani d . 1 . . C
H56 0.4036 0.8090 0.1298 0.040 Uiso calc R 1 . . H
C57 0.3171(2) 0.71067(18) 0.12972(12) 0.0381(7) Uani d . 1 . . C
H57 0.2509 0.7499 0.1295 0.046 Uiso calc R 1 . . H
C58 0.3236(2) 0.61823(19) 0.13001(12) 0.0381(7) Uani d . 1 . . C
H58 0.2617 0.5942 0.1300 0.046 Uiso calc R 1 . . H
C59 0.4190(2) 0.56132(18) 0.13036(12) 0.0384(7) Uani d . 1 . . C
H59 0.4229 0.4980 0.1307 0.046 Uiso calc R 1 . . H
C60 0.5102(2) 0.59588(16) 0.13019(11) 0.0301(6) Uani d . 1 . . C
H60 0.5762 0.5564 0.1305 0.036 Uiso calc R 1 . . H
N6 0.72047(15) 0.90467(13) 0.22228(10) 0.0240(5) Uani d . 1 . . N
H6A 0.6625(18) 0.9324(16) 0.2192(11) 0.029 Uiso d . 1 . . H
S6 0.79926(4) 0.97018(4) 0.22449(3) 0.02124(13) Uani d . 1 . . S
C61 0.78343(19) 1.06908(15) 0.15628(11) 0.0237(5) Uani d . 1 . . C
C62 0.8732(2) 1.09388(17) 0.12667(12) 0.0314(6) Uani d . 1 . . C
H62 0.9400 1.0623 0.1438 0.038 Uiso calc R 1 . . H
C63 0.8641(3) 1.16541(19) 0.07173(13) 0.0439(8) Uani d . 1 . . C
H63 0.9249 1.1834 0.0511 0.053 Uiso calc R 1 . . H
C64 0.7672(3) 1.21033(19) 0.04711(13) 0.0459(8) Uani d . 1 . . C
H64 0.7616 1.2590 0.0092 0.055 Uiso calc R 1 . . H
C65 0.6777(2) 1.18561(18) 0.07681(14) 0.0464(8) Uani d . 1 . . C
H65 0.6111 1.2173 0.0595 0.056 Uiso calc R 1 . . H
C66 0.6858(2) 1.11420(17) 0.13200(12) 0.0348(6) Uani d . 1 . . C
H66 0.6250 1.0966 0.1528 0.042 Uiso calc R 1 . . H
C67 0.75929(18) 1.02965(15) 0.28354(11) 0.0224(5) Uani d . 1 . . C
C68 0.79395(18) 1.11072(16) 0.28354(12) 0.0285(6) Uani d . 1 . . C
H68 0.8317 1.1413 0.2493 0.034 Uiso calc R 1 . . H
C69 0.77275(19) 1.14633(17) 0.33402(12) 0.0326(6) Uani d . 1 . . C
H69 0.7951 1.2023 0.3341 0.039 Uiso calc R 1 . . H
C70 0.71961(19) 1.10139(17) 0.38400(12) 0.0339(6) Uani d . 1 . . C
H70 0.7074 1.1253 0.4190 0.041 Uiso calc R 1 . . H
C71 0.68375(19) 1.02120(17) 0.38349(12) 0.0324(6) Uani d . 1 . . C
H71 0.6460 0.9909 0.4178 0.039 Uiso calc R 1 . . H
C72 0.70323(18) 0.98539(16) 0.33272(11) 0.0251(5) Uani d . 1 . . C
H72 0.6782 0.9310 0.3318 0.030 Uiso calc R 1 . . H
N7 1.18218(18) 0.43774(15) 0.13372(10) 0.0360(6) Uani d . 1 . . N
H7A 1.159(2) 0.4561(18) 0.1643(12) 0.043 Uiso d . 1 . . H
S7 1.24063(5) 0.33282(4) 0.15444(3) 0.03109(15) Uani d . 1 . . S
C73 1.34309(18) 0.31352(16) 0.21095(11) 0.0252(5) Uani d . 1 . . C
C74 1.42446(19) 0.23800(17) 0.21648(12) 0.0335(6) Uani d . 1 . . C
H74 1.4264 0.1976 0.1908 0.040 Uiso calc R 1 . . H
C75 1.50302(19) 0.22194(18) 0.25982(12) 0.0350(6) Uani d . 1 . . C
H75 1.5589 0.1701 0.2642 0.042 Uiso calc R 1 . . H
C76 1.49997(19) 0.28109(17) 0.29647(12) 0.0317(6) Uani d . 1 . . C
H76 1.5538 0.2699 0.3262 0.038 Uiso calc R 1 . . H
C77 1.41919(19) 0.35669(17) 0.29030(12) 0.0314(6) Uani d . 1 . . C
H77 1.4178 0.3974 0.3157 0.038 Uiso calc R 1 . . H
C78 1.34032(19) 0.37348(16) 0.24733(11) 0.0298(6) Uani d . 1 . . C
H78 1.2848 0.4257 0.2429 0.036 Uiso calc R 1 . . H
C79 1.16202(19) 0.25806(17) 0.20528(12) 0.0303(6) Uani d . 1 . . C
C80 1.0892(2) 0.2927(2) 0.24359(16) 0.0558(9) Uani d . 1 . . C
H80 1.0786 0.3569 0.2426 0.067 Uiso calc R 1 . . H
C81 1.0322(2) 0.2337(2) 0.28327(18) 0.0701(11) Uani d . 1 . . C
H81 0.9824 0.2570 0.3099 0.084 Uiso calc R 1 . . H
C82 1.0477(2) 0.1399(2) 0.28424(17) 0.0585(9) Uani d . 1 . . C
H82 1.0088 0.0989 0.3116 0.070 Uiso calc R 1 . . H
C83 1.1193(2) 0.10706(19) 0.24547(15) 0.0498(8) Uani d . 1 . . C
H83 1.1294 0.0431 0.2460 0.060 Uiso calc R 1 . . H
C84 1.1766(2) 0.16518(18) 0.20589(13) 0.0419(7) Uani d . 1 . . C
H84 1.2259 0.1417 0.1791 0.050 Uiso calc R 1 . . H
N8 0.4789(3) 0.3767(2) 0.04876(15) 0.0751(9) Uani d . 1 . . N
C85 0.4065(3) 0.4269(2) 0.02585(16) 0.0556(9) Uani d . 1 . . C
C86 0.3147(3) 0.4907(3) -0.00287(16) 0.0785(11) Uani d . 1 . . C
H86A 0.2636 0.5000 0.0291 0.118 Uiso calc R 1 . . H
H86B 0.2847 0.4649 -0.0319 0.118 Uiso calc R 1 . . H
H86C 0.3331 0.5509 -0.0254 0.118 Uiso calc R 1 . . H
N9 0.7987(3) 0.9160(2) 0.54372(14) 0.0794(10) Uani d . 1 . . N
C87 0.7534(3) 0.9005(2) 0.58872(15) 0.0490(8) Uani d . 1 . . C
C88 0.6967(2) 0.8809(2) 0.64624(13) 0.0542(9) Uani d . 1 . . C
H88A 0.7266 0.8183 0.6724 0.081 Uiso calc R 1 . . H
H88B 0.6233 0.8836 0.6373 0.081 Uiso calc R 1 . . H
H88C 0.7018 0.9276 0.6680 0.081 Uiso calc R 1 . . H

loop_
_atom_site_aniso_label
_atom_site_aniso_U_11
_atom_site_aniso_U_22
_atom_site_aniso_U_33
_atom_site_aniso_U_12
_atom_site_aniso_U_13
_atom_site_aniso_U_23
I1 0.02660(10) 0.03226(10) 0.02702(10) 0.00294(7) -0.00413(7) -0.01013(8)
I2 0.02974(10) 0.03192(10) 0.03248(11) 0.00410(8) -0.00554(8) -0.01005(8)
Co1 0.01862(14) 0.01768(15) 0.01479(14) -0.00603(11) 0.00221(11) -0.00485(12)
N1 0.0209(11) 0.0201(11) 0.0283(12) -0.0066(9) 0.0023(10) -0.0075(9)
S1 0.0209(3) 0.0193(3) 0.0233(3) -0.0052(2) 0.0029(3) -0.0055(3)
C1 0.0304(14) 0.0213(12) 0.0233(14) -0.0109(11) 0.0026(11) -0.0088(11)
C2 0.0398(16) 0.0269(14) 0.0323(16) -0.0123(12) 0.0099(13) -0.0117(12)
C3 0.066(2) 0.0389(17) 0.0328(17) -0.0277(16) 0.0177(16) -0.0117(14)
C4 0.096(3) 0.0319(16) 0.0236(16) -0.0290(18) -0.0084(17) -0.0002(13)
C5 0.058(2) 0.0341(16) 0.046(2) -0.0123(15) -0.0239(16) 0.0012(14)
C6 0.0372(17) 0.0273(14) 0.0400(17) -0.0111(12) -0.0072(13) 0.0005(13)
C7 0.0282(14) 0.0219(12) 0.0205(13) -0.0052(10) -0.0022(11) -0.0056(10)
C8 0.0417(17) 0.0310(14) 0.0314(16) -0.0177(13) 0.0059(13) -0.0099(12)
C9 0.070(2) 0.0285(15) 0.0372(17) -0.0209(15) -0.0012(16) -0.0133(13)
C10 0.074(2) 0.0463(18) 0.0426(19) -0.0195(17) 0.0147(17) -0.0305(16)
C11 0.066(2) 0.074(2) 0.059(2) -0.0370(19) 0.0349(18) -0.0473(19)
C12 0.0434(17) 0.0468(17) 0.0402(17) -0.0237(14) 0.0146(14) -0.0260(14)
N2 0.0225(12) 0.0251(11) 0.0211(11) -0.0022(9) -0.0030(9) -0.0075(9)
S2 0.0225(3) 0.0226(3) 0.0217(3) -0.0033(2) -0.0025(3) -0.0081(3)
C13 0.0278(14) 0.0261(13) 0.0236(14) -0.0089(11) -0.0054(11) -0.0025(11)
C14 0.0309(15) 0.0390(15) 0.0312(15) -0.0111(12) -0.0021(12) -0.0100(13)
C15 0.0295(16) 0.0575(19) 0.0373(17) -0.0148(14) -0.0025(13) -0.0053(15)
C16 0.0448(19) 0.0415(18) 0.057(2) -0.0233(15) -0.0172(16) 0.0016(16)
C17 0.057(2) 0.0336(17) 0.075(2) -0.0133(15) -0.0222(18) -0.0156(16)
C18 0.0399(17) 0.0322(15) 0.061(2) -0.0087(13) -0.0093(15) -0.0175(15)
C19 0.0181(13) 0.0323(14) 0.0182(13) -0.0043(11) -0.0011(10) -0.0026(11)
C20 0.0265(14) 0.0455(16) 0.0292(15) -0.0117(12) -0.0018(12) -0.0132(13)
C21 0.0268(15) 0.0629(19) 0.0211(14) -0.0106(14) -0.0023(11) -0.0080(14)
C22 0.0216(15) 0.0471(17) 0.0280(16) -0.0043(13) 0.0015(12) 0.0028(13)
C23 0.0242(15) 0.0322(15) 0.0351(16) -0.0035(12) 0.0048(12) -0.0044(13)
C24 0.0202(13) 0.0300(14) 0.0250(14) -0.0020(11) 0.0017(11) -0.0053(12)
N3 0.0192(11) 0.0239(11) 0.0194(11) -0.0039(8) 0.0029(9) -0.0033(9)
S3 0.0178(3) 0.0213(3) 0.0173(3) -0.0032(2) 0.0011(2) -0.0052(3)
C25 0.0188(13) 0.0194(12) 0.0237(13) -0.0053(10) 0.0023(10) -0.0085(11)
C26 0.0281(15) 0.0288(14) 0.0236(14) -0.0089(11) 0.0035(11) -0.0048(11)
C27 0.0315(16) 0.0314(15) 0.0348(16) -0.0133(12) 0.0082(13) -0.0053(13)
C28 0.0278(15) 0.0331(15) 0.0452(18) -0.0144(12) 0.0040(13) -0.0153(14)
C29 0.0332(16) 0.0368(15) 0.0320(16) -0.0085(12) -0.0026(12) -0.0153(13)
C30 0.0253(14) 0.0261(13) 0.0242(14) -0.0071(11) 0.0035(11) -0.0090(11)
C31 0.0186(12) 0.0216(12) 0.0181(12) -0.0066(10) 0.0044(10) -0.0060(10)
C32 0.0304(15) 0.0286(14) 0.0204(14) -0.0019(11) 0.0005(11) -0.0056(11)
C33 0.0379(16) 0.0258(14) 0.0373(17) 0.0003(12) 0.0106(13) -0.0099(13)
C34 0.0475(18) 0.0452(17) 0.0368(17) -0.0127(14) 0.0111(14) -0.0268(15)
C35 0.0374(17) 0.0572(19) 0.0275(15) -0.0092(14) -0.0044(12) -0.0199(14)
C36 0.0229(14) 0.0365(15) 0.0248(14) -0.0054(11) 0.0008(11) -0.0095(12)
N4 0.0198(11) 0.0236(11) 0.0194(11) -0.0037(8) 0.0019(9) -0.0041(9)
S4 0.0180(3) 0.0232(3) 0.0181(3) -0.0046(2) 0.0019(2) -0.0059(3)
C37 0.0202(13) 0.0280(13) 0.0188(13) -0.0100(10) 0.0050(10) -0.0092(11)
C38 0.0276(14) 0.0311(14) 0.0241(14) -0.0020(11) 0.0006(11) -0.0076(12)
C39 0.0358(16) 0.0367(16) 0.0368(17) -0.0024(13) 0.0083(13) -0.0162(13)
C40 0.0355(16) 0.0486(17) 0.0372(17) -0.0134(14) 0.0108(13) -0.0288(14)
C41 0.0325(16) 0.0544(18) 0.0246(15) -0.0108(13) -0.0005(12) -0.0170(13)
C42 0.0221(14) 0.0356(14) 0.0231(14) -0.0049(11) 0.0014(11) -0.0084(12)
C43 0.0170(12) 0.0216(12) 0.0237(13) -0.0050(10) 0.0035(10) -0.0076(11)
C44 0.0303(15) 0.0338(14) 0.0245(14) -0.0122(12) 0.0045(12) -0.0083(12)
C45 0.0333(16) 0.0371(16) 0.0359(17) -0.0179(13) 0.0101(13) -0.0067(13)
C46 0.0280(15) 0.0373(16) 0.0450(18) -0.0163(12) 0.0041(13) -0.0172(14)
C47 0.0336(16) 0.0431(16) 0.0291(16) -0.0104(13) -0.0020(12) -0.0147(13)
C48 0.0256(14) 0.0302(14) 0.0235(14) -0.0085(11) 0.0024(11) -0.0067(11)
N5 0.0204(11) 0.0247(11) 0.0221(11) -0.0018(8) -0.0007(9) -0.0089(9)
S5 0.0226(3) 0.0219(3) 0.0204(3) -0.0044(2) -0.0010(3) -0.0066(3)
C49 0.0176(13) 0.0267(13) 0.0209(13) -0.0035(10) 0.0002(10) -0.0052(11)
C50 0.0181(13) 0.0297(14) 0.0239(14) -0.0029(11) 0.0028(11) -0.0076(11)
C51 0.0184(13) 0.0284(14) 0.0359(16) -0.0036(11) 0.0054(12) -0.0054(12)
C52 0.0204(14) 0.0390(16) 0.0296(16) -0.0032(12) 0.0041(12) 0.0036(13)
C53 0.0252(14) 0.0531(18) 0.0180(14) -0.0051(13) -0.0005(11) -0.0067(13)
C54 0.0294(15) 0.0367(15) 0.0236(14) -0.0096(12) 0.0016(11) -0.0099(12)
C55 0.0288(14) 0.0230(13) 0.0194(13) -0.0092(11) -0.0034(10) -0.0051(11)
C56 0.0324(16) 0.0256(14) 0.0440(17) -0.0092(12) -0.0033(13) -0.0091(13)
C57 0.0304(16) 0.0386(16) 0.0457(18) -0.0095(13) -0.0035(13) -0.0096(14)
C58 0.0387(17) 0.0449(17) 0.0364(17) -0.0252(14) -0.0007(13) -0.0090(14)
C59 0.0545(19) 0.0299(15) 0.0382(17) -0.0229(14) 0.0042(14) -0.0120(13)
C60 0.0377(16) 0.0249(13) 0.0288(15) -0.0083(11) 0.0010(12) -0.0076(11)
N6 0.0246(12) 0.0197(11) 0.0289(12) -0.0051(9) 0.0025(10) -0.0085(9)
S6 0.0198(3) 0.0189(3) 0.0251(3) -0.0041(2) 0.0027(3) -0.0063(3)
C61 0.0314(15) 0.0182(12) 0.0227(14) -0.0067(10) 0.0022(11) -0.0066(11)
C62 0.0361(16) 0.0283(14) 0.0322(16) -0.0106(12) 0.0114(12) -0.0110(12)
C63 0.065(2) 0.0356(16) 0.0361(18) -0.0232(16) 0.0222(16) -0.0121(14)
C64 0.084(3) 0.0300(16) 0.0259(17) -0.0235(17) -0.0009(17) -0.0027(13)
C65 0.061(2) 0.0293(16) 0.0444(19) -0.0052(15) -0.0224(16) -0.0027(14)
C66 0.0371(16) 0.0284(14) 0.0379(17) -0.0091(12) -0.0032(13) -0.0056(13)
C67 0.0210(13) 0.0219(12) 0.0244(14) -0.0017(10) -0.0015(10) -0.0079(11)
C68 0.0270(14) 0.0285(14) 0.0335(15) -0.0089(11) 0.0004(12) -0.0117(12)
C69 0.0307(15) 0.0288(14) 0.0442(17) -0.0081(12) -0.0025(13) -0.0175(13)
C70 0.0326(15) 0.0379(15) 0.0345(16) -0.0022(12) -0.0004(12) -0.0185(13)
C71 0.0329(15) 0.0347(15) 0.0294(15) -0.0060(12) 0.0056(12) -0.0100(12)
C72 0.0247(13) 0.0241(13) 0.0275(14) -0.0049(10) 0.0009(11) -0.0085(11)
N7 0.0386(14) 0.0336(13) 0.0306(14) -0.0002(11) -0.0089(11) -0.0038(11)
S7 0.0334(4) 0.0323(4) 0.0285(4) -0.0039(3) -0.0063(3) -0.0107(3)
C73 0.0254(13) 0.0244(13) 0.0249(14) -0.0057(10) -0.0014(11) -0.0046(11)
C74 0.0336(15) 0.0343(15) 0.0369(16) -0.0021(12) -0.0007(13) -0.0197(13)
C75 0.0251(14) 0.0346(15) 0.0438(17) 0.0003(12) -0.0002(12) -0.0124(13)
C76 0.0294(15) 0.0354(15) 0.0295(15) -0.0107(12) -0.0051(11) -0.0039(12)
C77 0.0322(15) 0.0306(14) 0.0350(16) -0.0033(12) -0.0050(12) -0.0157(12)
C78 0.0298(15) 0.0246(13) 0.0346(16) -0.0013(11) -0.0043(12) -0.0093(12)
C79 0.0265(14) 0.0265(13) 0.0380(16) -0.0030(11) -0.0094(12) -0.0093(12)
C80 0.0408(18) 0.0304(16) 0.096(3) -0.0066(14) 0.0196(18) -0.0196(17)
C81 0.042(2) 0.045(2) 0.118(3) -0.0115(16) 0.036(2) -0.019(2)
C82 0.0326(18) 0.0409(19) 0.095(3) -0.0139(15) -0.0026(18) -0.0018(18)
C83 0.057(2) 0.0263(16) 0.067(2) -0.0121(15) -0.0175(18) -0.0094(16)
C84 0.0497(19) 0.0332(16) 0.0435(18) -0.0023(14) -0.0145(15) -0.0135(14)
N8 0.081(2) 0.0545(19) 0.092(3) 0.0028(17) -0.001(2) -0.0345(18)
C85 0.062(2) 0.054(2) 0.056(2) -0.0091(18) 0.0131(19) -0.0273(19)
C86 0.065(3) 0.096(3) 0.063(3) 0.002(2) 0.007(2) -0.016(2)
N9 0.101(3) 0.096(2) 0.067(2) -0.062(2) 0.027(2) -0.039(2)
C87 0.056(2) 0.053(2) 0.047(2) -0.0271(17) -0.0029(17) -0.0185(17)
C88 0.065(2) 0.071(2) 0.0349(18) -0.0336(19) -0.0016(16) -0.0129(17)

loop_
_atom_type_symbol
_atom_type_description
_atom_type_scat_dispersion_real
_atom_type_scat_dispersion_imag
_atom_type_scat_source
C C 0.0033 0.0016 'International Tables Vol C Tables 4.2.6.8 and 6.1.1.4'
H H 0.0000 0.0000 'International Tables Vol C Tables 4.2.6.8 and 6.1.1.4'
N N 0.0061 0.0033 'International Tables Vol C Tables 4.2.6.8 and 6.1.1.4'
S S 0.1246 0.1234 'International Tables Vol C Tables 4.2.6.8 and 6.1.1.4'
Co Co 0.3494 0.9721 'International Tables Vol C Tables 4.2.6.8 and 6.1.1.4'
I I -0.4742 1.8119 'International Tables Vol C Tables 4.2.6.8 and 6.1.1.4'

loop_
_geom_angle_atom_site_label_1
_geom_angle_atom_site_label_2
_geom_angle_atom_site_label_3
_geom_angle
_geom_angle_publ_flag
N1 Co1 N2 84.82(7) y
N1 Co1 N3 85.63(7) y
N1 Co1 N4 95.19(7) y
N1 Co1 N5 94.28(7) y
N1 Co1 N6 179.23(8) y
N2 Co1 N3 85.11(7) y
N2 Co1 N4 93.75(7) y
N2 Co1 N5 178.44(8) y
N2 Co1 N6 95.46(7) y
N3 Co1 N4 178.54(8) y
N3 Co1 N5 96.10(7) y
N3 Co1 N6 93.68(7) y
N4 Co1 N5 85.06(7) y
N4 Co1 N6 85.50(7) y
N5 Co1 N6 85.45(7) y
S1 N1 Co1 129.24(11) ?
S1 N1 H1A 112.6(16) ?
Co1 N1 H1A 116.3(17) ?
N1 S1 C1 109.37(11) ?
N1 S1 C7 110.10(11) ?
C1 S1 C7 97.20(10) ?
C2 C1 C6 121.1(2) ?
C2 C1 S1 118.0(2) ?
C6 C1 S1 120.84(19) ?
C1 C2 C3 119.3(3) ?
C1 C2 H2 120.4 ?
C3 C2 H2 120.4 ?
C4 C3 C2 119.9(3) ?
C4 C3 H3 120.0 ?
C2 C3 H3 120.0 ?
C3 C4 C5 120.6(3) ?
C3 C4 H4 119.7 ?
C5 C4 H4 119.7 ?
C4 C5 C6 119.9(3) ?
C4 C5 H5 120.1 ?
C6 C5 H5 120.1 ?
C1 C6 C5 119.2(3) ?
C1 C6 H6 120.4 ?
C5 C6 H6 120.4 ?
C12 C7 C8 121.0(2) ?
C12 C7 S1 119.28(18) ?
C8 C7 S1 119.70(19) ?
C9 C8 C7 119.3(2) ?
C9 C8 H8 120.4 ?
C7 C8 H8 120.4 ?
C10 C9 C8 120.4(2) ?
C10 C9 H9 119.8 ?
C8 C9 H9 119.8 ?
C9 C10 C11 120.0(3) ?
C9 C10 H10 120.0 ?
C11 C10 H10 120.0 ?
C12 C11 C10 120.3(3) ?
C12 C11 H11 119.9 ?
C10 C11 H11 119.9 ?
C7 C12 C11 119.0(2) ?
C7 C12 H12 120.5 ?
C11 C12 H12 120.5 ?
S2 N2 Co1 127.82(11) ?
S2 N2 H2A 110.9(18) ?
Co1 N2 H2A 117.8(18) ?
N2 S2 C13 110.17(11) ?
N2 S2 C19 110.56(11) ?
C13 S2 C19 98.77(11) ?
C14 C13 C18 121.7(2) ?
C14 C13 S2 121.39(18) ?
C18 C13 S2 116.8(2) ?
C13 C14 C15 119.0(2) ?
C13 C14 H14 120.5 ?
C15 C14 H14 120.5 ?
C16 C15 C14 119.9(3) ?
C16 C15 H15 120.1 ?
C14 C15 H15 120.1 ?
C15 C16 C17 121.0(3) ?
C15 C16 H16 119.5 ?
C17 C16 H16 119.5 ?
C16 C17 C18 119.9(3) ?
C16 C17 H17 120.0 ?
C18 C17 H17 120.0 ?
C17 C18 C13 118.5(3) ?
C17 C18 H18 120.8 ?
C13 C18 H18 120.8 ?
C24 C19 C20 120.8(2) ?
C24 C19 S2 118.24(18) ?
C20 C19 S2 120.55(19) ?
C21 C20 C19 118.9(2) ?
C21 C20 H20 120.5 ?
C19 C20 H20 120.5 ?
C22 C21 C20 120.5(2) ?
C22 C21 H21 119.8 ?
C20 C21 H21 119.8 ?
C21 C22 C23 120.6(3) ?
C21 C22 H22 119.7 ?
C23 C22 H22 119.7 ?
C22 C23 C24 119.8(2) ?
C22 C23 H23 120.1 ?
C24 C23 H23 120.1 ?
C19 C24 C23 119.4(2) ?
C19 C24 H24 120.3 ?
C23 C24 H24 120.3 ?
S3 N3 Co1 130.12(11) ?
S3 N3 H3A 109.6(17) ?
Co1 N3 H3A 118.1(17) ?
N3 S3 C31 108.59(10) ?
N3 S3 C25 110.07(11) ?
C31 S3 C25 99.57(10) ?
C30 C25 C26 121.5(2) ?
C30 C25 S3 118.62(18) ?
C26 C25 S3 119.48(17) ?
C25 C26 C27 119.0(2) ?
C25 C26 H26 120.5 ?
C27 C26 H26 120.5 ?
C28 C27 C26 120.1(2) ?
C28 C27 H27 120.0 ?
C26 C27 H27 120.0 ?
C27 C28 C29 120.3(2) ?
C27 C28 H28 119.8 ?
C29 C28 H28 119.8 ?
C28 C29 C30 120.1(2) ?
C28 C29 H29 120.0 ?
C30 C29 H29 120.0 ?
C25 C30 C29 119.0(2) ?
C25 C30 H30 120.5 ?
C29 C30 H30 120.5 ?
C32 C31 C36 120.8(2) ?
C32 C31 S3 121.54(18) ?
C36 C31 S3 117.22(17) ?
C31 C32 C33 119.5(2) ?
C31 C32 H32 120.2 ?
C33 C32 H32 120.2 ?
C34 C33 C32 119.7(2) ?
C34 C33 H33 120.2 ?
C32 C33 H33 120.2 ?
C35 C34 C33 120.6(2) ?
C35 C34 H34 119.7 ?
C33 C34 H34 119.7 ?
C34 C35 C36 120.4(2) ?
C34 C35 H35 119.8 ?
C36 C35 H35 119.8 ?
C31 C36 C35 119.0(2) ?
C31 C36 H36 120.5 ?
C35 C36 H36 120.5 ?
S4 N4 Co1 127.74(11) ?
S4 N4 H4A 113.0(18) ?
Co1 N4 H4A 115.9(18) ?
N4 S4 C37 108.79(10) ?
N4 S4 C43 110.51(11) ?
C37 S4 C43 98.84(10) ?
C42 C37 C38 121.1(2) ?
C42 C37 S4 117.14(18) ?
C38 C37 S4 121.64(18) ?
C39 C38 C37 119.0(2) ?
C39 C38 H38 120.5 ?
C37 C38 H38 120.5 ?
C40 C39 C38 120.2(2) ?
C40 C39 H39 119.9 ?
C38 C39 H39 119.9 ?
C41 C40 C39 120.8(2) ?
C41 C40 H40 119.6 ?
C39 C40 H40 119.6 ?
C40 C41 C42 119.8(2) ?
C40 C41 H41 120.1 ?
C42 C41 H41 120.1 ?
C37 C42 C41 119.1(2) ?
C37 C42 H42 120.5 ?
C41 C42 H42 120.5 ?
C48 C43 C44 121.2(2) ?
C48 C43 S4 118.71(18) ?
C44 C43 S4 119.77(18) ?
C45 C44 C43 118.8(2) ?
C45 C44 H44 120.6 ?
C43 C44 H44 120.6 ?
C46 C45 C44 120.6(2) ?
C46 C45 H45 119.7 ?
C44 C45 H45 119.7 ?
C47 C46 C45 120.3(2) ?
C47 C46 H46 119.9 ?
C45 C46 H46 119.9 ?
C46 C47 C48 120.2(2) ?
C46 C47 H47 119.9 ?
C48 C47 H47 119.9 ?
C43 C48 C47 118.8(2) ?
C43 C48 H48 120.6 ?
C47 C48 H48 120.6 ?
S5 N5 Co1 127.53(11) ?
S5 N5 H5A 110.4(17) ?
Co1 N5 H5A 117.7(16) ?
N5 S5 C55 109.95(11) ?
N5 S5 C49 109.73(10) ?
C55 S5 C49 99.29(10) ?
C50 C49 C54 121.0(2) ?
C50 C49 S5 118.68(17) ?
C54 C49 S5 120.07(18) ?
C49 C50 C51 119.1(2) ?
C49 C50 H50 120.4 ?
C51 C50 H50 120.4 ?
C52 C51 C50 120.1(2) ?
C52 C51 H51 120.0 ?
C50 C51 H51 120.0 ?
C53 C52 C51 120.2(2) ?
C53 C52 H52 119.9 ?
C51 C52 H52 119.9 ?
C52 C53 C54 120.5(2) ?
C52 C53 H53 119.7 ?
C54 C53 H53 119.7 ?
C53 C54 C49 119.2(2) ?
C53 C54 H54 120.4 ?
C49 C54 H54 120.4 ?
C60 C55 C56 120.6(2) ?
C60 C55 S5 117.32(19) ?
C56 C55 S5 121.91(17) ?
C55 C56 C57 119.5(2) ?
C55 C56 H56 120.3 ?
C57 C56 H56 120.3 ?
C58 C57 C56 119.9(3) ?
C58 C57 H57 120.1 ?
C56 C57 H57 120.1 ?
C59 C58 C57 120.3(2) ?
C59 C58 H58 119.9 ?
C57 C58 H58 119.9 ?
C58 C59 C60 120.3(2) ?
C58 C59 H59 119.8 ?
C60 C59 H59 119.8 ?
C55 C60 C59 119.4(2) ?
C55 C60 H60 120.3 ?
C59 C60 H60 120.3 ?
S6 N6 Co1 126.64(11) ?
S6 N6 H6A 111.1(17) ?
Co1 N6 H6A 119.7(18) ?
N6 S6 C61 110.24(11) ?
N6 S6 C67 109.40(11) ?
C61 S6 C67 99.97(10) ?
C66 C61 C62 121.3(2) ?
C66 C61 S6 121.22(19) ?
C62 C61 S6 117.37(19) ?
C63 C62 C61 119.0(3) ?
C63 C62 H62 120.5 ?
C61 C62 H62 120.5 ?
C64 C63 C62 120.1(3) ?
C64 C63 H63 120.0 ?
C62 C63 H63 120.0 ?
C63 C64 C65 120.8(3) ?
C63 C64 H64 119.6 ?
C65 C64 H64 119.6 ?
C64 C65 C66 119.6(3) ?
C64 C65 H65 120.2 ?
C66 C65 H65 120.2 ?
C61 C66 C65 119.2(3) ?
C61 C66 H66 120.4 ?
C65 C66 H66 120.4 ?
C72 C67 C68 120.9(2) ?
C72 C67 S6 117.24(17) ?
C68 C67 S6 121.46(18) ?
C69 C68 C67 119.1(2) ?
C69 C68 H68 120.4 ?
C67 C68 H68 120.4 ?
C70 C69 C68 120.5(2) ?
C70 C69 H69 119.7 ?
C68 C69 H69 119.7 ?
C69 C70 C71 120.2(2) ?
C69 C70 H70 119.9 ?
C71 C70 H70 119.9 ?
C70 C71 C72 119.9(2) ?
C70 C71 H71 120.1 ?
C72 C71 H71 120.1 ?
C67 C72 C71 119.4(2) ?
C67 C72 H72 120.3 ?
C71 C72 H72 120.3 ?
S7 N7 H7A 111.3(19) ?
N7 S7 C79 111.75(12) ?
N7 S7 C73 112.35(11) ?
C79 S7 C73 95.68(11) ?
C78 C73 C74 120.8(2) ?
C78 C73 S7 120.48(18) ?
C74 C73 S7 118.71(18) ?
C73 C74 C75 119.4(2) ?
C73 C74 H74 120.3 ?
C75 C74 H74 120.3 ?
C76 C75 C74 119.9(2) ?
C76 C75 H75 120.0 ?
C74 C75 H75 120.0 ?
C75 C76 C77 120.4(2) ?
C75 C76 H76 119.8 ?
C77 C76 H76 119.8 ?
C76 C77 C78 120.3(2) ?
C76 C77 H77 119.8 ?
C78 C77 H77 119.8 ?
C73 C78 C77 119.2(2) ?
C73 C78 H78 120.4 ?
C77 C78 H78 120.4 ?
C84 C79 C80 120.3(3) ?
C84 C79 S7 118.9(2) ?
C80 C79 S7 120.8(2) ?
C81 C80 C79 119.7(3) ?
C81 C80 H80 120.1 ?
C79 C80 H80 120.1 ?
C80 C81 C82 119.8(3) ?
C80 C81 H81 120.1 ?
C82 C81 H81 120.1 ?
C83 C82 C81 119.6(3) ?
C83 C82 H82 120.2 ?
C81 C82 H82 120.2 ?
C82 C83 C84 121.0(3) ?
C82 C83 H83 119.5 ?
C84 C83 H83 119.5 ?
C83 C84 C79 119.5(3) ?
C83 C84 H84 120.3 ?
C79 C84 H84 120.3 ?
N8 C85 C86 179.7(4) ?
C85 C86 H86A 109.5 ?
C85 C86 H86B 109.5 ?
H86A C86 H86B 109.5 ?
C85 C86 H86C 109.5 ?
H86A C86 H86C 109.5 ?
H86B C86 H86C 109.5 ?
N9 C87 C88 179.4(3) ?
C87 C88 H88A 109.5 ?
C87 C88 H88B 109.5 ?
H88A C88 H88B 109.5 ?
C87 C88 H88C 109.5 ?
H88A C88 H88C 109.5 ?
H88B C88 H88C 109.5 ?

loop_
_geom_bond_atom_site_label_1
_geom_bond_atom_site_label_2
_geom_bond_site_symmetry_2
_geom_bond_distance
_geom_bond_publ_flag
Co1 N1 . 2.1486(19) y
Co1 N2 . 2.1679(19) y
Co1 N3 . 2.1187(19) y
Co1 N4 . 2.1400(19) y
Co1 N5 . 2.1454(19) y
Co1 N6 . 2.1367(19) y
N1 S1 . 1.5746(19) ?
N1 H1A . 0.80(2) ?
S1 C1 . 1.798(2) ?
S1 C7 . 1.805(2) ?
C1 C2 . 1.381(3) ?
C1 C6 . 1.382(3) ?
C2 C3 . 1.390(3) ?
C2 H2 . 0.9500 ?
C3 C4 . 1.374(4) ?
C3 H3 . 0.9500 ?
C4 C5 . 1.381(4) ?
C4 H4 . 0.9500 ?
C5 C6 . 1.390(3) ?
C5 H5 . 0.9500 ?
C6 H6 . 0.9500 ?
C7 C12 . 1.369(3) ?
C7 C8 . 1.390(3) ?
C8 C9 . 1.380(3) ?
C8 H8 . 0.9500 ?
C9 C10 . 1.367(4) ?
C9 H9 . 0.9500 ?
C10 C11 . 1.388(4) ?
C10 H10 . 0.9500 ?
C11 C12 . 1.386(3) ?
C11 H11 . 0.9500 ?
C12 H12 . 0.9500 ?
N2 S2 . 1.5768(19) ?
N2 H2A . 0.78(2) ?
S2 C13 . 1.803(2) ?
S2 C19 . 1.809(2) ?
C13 C14 . 1.377(3) ?
C13 C18 . 1.396(3) ?
C14 C15 . 1.391(3) ?
C14 H14 . 0.9500 ?
C15 C16 . 1.378(4) ?
C15 H15 . 0.9500 ?
C16 C17 . 1.384(4) ?
C16 H16 . 0.9500 ?
C17 C18 . 1.390(4) ?
C17 H17 . 0.9500 ?
C18 H18 . 0.9500 ?
C19 C24 . 1.384(3) ?
C19 C20 . 1.393(3) ?
C20 C21 . 1.390(3) ?
C20 H20 . 0.9500 ?
C21 C22 . 1.376(3) ?
C21 H21 . 0.9500 ?
C22 C23 . 1.382(3) ?
C22 H22 . 0.9500 ?
C23 C24 . 1.396(3) ?
C23 H23 . 0.9500 ?
C24 H24 . 0.9500 ?
N3 S3 . 1.577(2) ?
N3 H3A . 0.81(2) ?
S3 C31 . 1.793(2) ?
S3 C25 . 1.809(2) ?
C25 C30 . 1.379(3) ?
C25 C26 . 1.387(3) ?
C26 C27 . 1.389(3) ?
C26 H26 . 0.9500 ?
C27 C28 . 1.382(3) ?
C27 H27 . 0.9500 ?
C28 C29 . 1.388(3) ?
C28 H28 . 0.9500 ?
C29 C30 . 1.390(3) ?
C29 H29 . 0.9500 ?
C30 H30 . 0.9500 ?
C31 C32 . 1.384(3) ?
C31 C36 . 1.386(3) ?
C32 C33 . 1.388(3) ?
C32 H32 . 0.9500 ?
C33 C34 . 1.386(4) ?
C33 H33 . 0.9500 ?
C34 C35 . 1.369(4) ?
C34 H34 . 0.9500 ?
C35 C36 . 1.391(3) ?
C35 H35 . 0.9500 ?
C36 H36 . 0.9500 ?
N4 S4 . 1.574(2) ?
N4 H4A . 0.80(2) ?
S4 C37 . 1.798(2) ?
S4 C43 . 1.806(2) ?
C37 C42 . 1.385(3) ?
C37 C38 . 1.387(3) ?
C38 C39 . 1.386(3) ?
C38 H38 . 0.9500 ?
C39 C40 . 1.381(4) ?
C39 H39 . 0.9500 ?
C40 C41 . 1.371(3) ?
C40 H40 . 0.9500 ?
C41 C42 . 1.397(3) ?
C41 H41 . 0.9500 ?
C42 H42 . 0.9500 ?
C43 C48 . 1.385(3) ?
C43 C44 . 1.394(3) ?
C44 C45 . 1.383(3) ?
C44 H44 . 0.9500 ?
C45 C46 . 1.382(3) ?
C45 H45 . 0.9500 ?
C46 C47 . 1.379(3) ?
C46 H46 . 0.9500 ?
C47 C48 . 1.398(3) ?
C47 H47 . 0.9500 ?
C48 H48 . 0.9500 ?
N5 S5 . 1.5754(19) ?
N5 H5A . 0.81(2) ?
S5 C55 . 1.794(2) ?
S5 C49 . 1.804(2) ?
C49 C50 . 1.382(3) ?
C49 C54 . 1.394(3) ?
C50 C51 . 1.395(3) ?
C50 H50 . 0.9500 ?
C51 C52 . 1.386(3) ?
C51 H51 . 0.9500 ?
C52 C53 . 1.381(3) ?
C52 H52 . 0.9500 ?
C53 C54 . 1.382(3) ?
C53 H53 . 0.9500 ?
C54 H54 . 0.9500 ?
C55 C60 . 1.379(3) ?
C55 C56 . 1.387(3) ?
C56 C57 . 1.388(3) ?
C56 H56 . 0.9500 ?
C57 C58 . 1.386(3) ?
C57 H57 . 0.9500 ?
C58 C59 . 1.371(4) ?
C58 H58 . 0.9500 ?
C59 C60 . 1.392(3) ?
C59 H59 . 0.9500 ?
C60 H60 . 0.9500 ?
N6 S6 . 1.5750(19) ?
N6 H6A . 0.79(2) ?
S6 C61 . 1.802(2) ?
S6 C67 . 1.811(2) ?
C61 C66 . 1.380(3) ?
C61 C62 . 1.387(3) ?
C62 C63 . 1.385(3) ?
C62 H62 . 0.9500 ?
C63 C64 . 1.374(4) ?
C63 H63 . 0.9500 ?
C64 C65 . 1.384(4) ?
C64 H64 . 0.9500 ?
C65 C66 . 1.389(3) ?
C65 H65 . 0.9500 ?
C66 H66 . 0.9500 ?
C67 C72 . 1.382(3) ?
C67 C68 . 1.391(3) ?
C68 C69 . 1.384(3) ?
C68 H68 . 0.9500 ?
C69 C70 . 1.375(3) ?
C69 H69 . 0.9500 ?
C70 C71 . 1.389(3) ?
C70 H70 . 0.9500 ?
C71 C72 . 1.390(3) ?
C71 H71 . 0.9500 ?
C72 H72 . 0.9500 ?
N7 S7 . 1.573(2) ?
N7 H7A . 0.84(2) ?
S7 C79 . 1.807(3) ?
S7 C73 . 1.811(2) ?
C73 C78 . 1.379(3) ?
C73 C74 . 1.385(3) ?
C74 C75 . 1.385(3) ?
C74 H74 . 0.9500 ?
C75 C76 . 1.373(3) ?
C75 H75 . 0.9500 ?
C76 C77 . 1.379(3) ?
C76 H76 . 0.9500 ?
C77 C78 . 1.381(3) ?
C77 H77 . 0.9500 ?
C78 H78 . 0.9500 ?
C79 C84 . 1.381(3) ?
C79 C80 . 1.383(4) ?
C80 C81 . 1.379(4) ?
C80 H80 . 0.9500 ?
C81 C82 . 1.391(4) ?
C81 H81 . 0.9500 ?
C82 C83 . 1.370(4) ?
C82 H82 . 0.9500 ?
C83 C84 . 1.372(4) ?
C83 H83 . 0.9500 ?
C84 H84 . 0.9500 ?
N8 C85 . 1.133(4) ?
C85 C86 . 1.435(4) ?
C86 H86A . 0.9800 ?
C86 H86B . 0.9800 ?
C86 H86C . 0.9800 ?
N9 C87 . 1.138(4) ?
C87 C88 . 1.447(4) ?
C88 H88A . 0.9800 ?
C88 H88B . 0.9800 ?
C88 H88C . 0.9800 ?

loop_
_geom_hbond_atom_site_label_D
_geom_hbond_atom_site_label_H
_geom_hbond_atom_site_label_A
_geom_hbond_distance_DH
_geom_hbond_distance_HA
_geom_hbond_distance_DA
_geom_hbond_angle_DHA
N1 H1A I1 0.80(2) 3.07(2) 3.8337(19) 159(2)
N2 H2A I1 0.78(2) 3.09(2) 3.8207(19) 157(2)
N3 H3A I1 0.81(2) 2.95(2) 3.7302(19) 163(2)
N4 H4A I2 0.80(2) 2.97(2) 3.7413(19) 165(2)
N5 H5A I2 0.81(2) 3.09(2) 3.8461(19) 156(2)
N6 H6A I2 0.79(2) 3.09(2) 3.831(2) 157(2)
N7 H7A I1 0.84(2) 3.16(2) 3.987(2) 172(2)
